data_7111922
loop_
_publ_author_name
'Jingmei Shen'
'Glenn P. A. Yap'
'Klaus H. Theopold'

_publ_section_title
;
 Binding and activation of small molecules by a quintuply bonded chromium
 dimer
;
_journal_name_full Chem.Commun.
_journal_page_first 2579
_journal_paper_doi 10.1039/c3cc48746f
_journal_volume 50
_journal_year 2014
_chemical_formula_sum 'C67.5 H95 Cr2 N5 O0.5'
_chemical_formula_weight 1088.48
_chemical_name_systematic
; 
 ? 
;
_space_group_crystal_system triclinic
_space_group_IT_number 2
_space_group_name_Hall '-P 1'
_space_group_name_H-M_alt 'P -1'
_symmetry_space_group_name_Hall '-P 1'
_symmetry_space_group_name_H-M 'P -1'
_atom_sites_solution_hydrogens geom
_atom_sites_solution_primary direct
_atom_sites_solution_secondary difmap
_audit_creation_method SHELXL-2013
_cell_angle_alpha 70.368(4)
_cell_angle_beta 87.412(4)
_cell_angle_gamma 80.550(4)
_cell_formula_units_Z 4
_cell_length_a 13.946(3)
_cell_length_b 21.212(4)
_cell_length_c 22.202(4)
_cell_measurement_reflns_used 1010
_cell_measurement_temperature 200(2)
_cell_measurement_theta_max 0.00
_cell_measurement_theta_min 0.00
_cell_volume 6102(2)
_computing_cell_refinement 'Bruker SMART'
_computing_data_collection 'Bruker SMART'
_computing_data_reduction 'Bruker SAINT'
_computing_molecular_graphics 'Bruker SHELXTL'
_computing_publication_material 'Bruker SHELXTL'
_computing_structure_refinement 'SHELXL-2013 (Sheldrick, 2013)'
_computing_structure_solution 'SHELXS-97 (Sheldrick, 1990)'
_diffrn_ambient_temperature 200(2)
_diffrn_detector_area_resol_mean 8.33
_diffrn_measured_fraction_theta_full 0.999
_diffrn_measured_fraction_theta_max 0.991
_diffrn_measurement_device_type 'CCD area detector'
_diffrn_measurement_method 'phi and omega scans'
_diffrn_radiation_type MoK\a
_diffrn_radiation_wavelength 0.71073
_diffrn_reflns_av_R_equivalents 0.1242
_diffrn_reflns_av_unetI/netI 0.1924
_diffrn_reflns_Laue_measured_fraction_full 0.999
_diffrn_reflns_Laue_measured_fraction_max 0.991
_diffrn_reflns_limit_h_max 18
_diffrn_reflns_limit_h_min -18
_diffrn_reflns_limit_k_max 28
_diffrn_reflns_limit_k_min -28
_diffrn_reflns_limit_l_max 29
_diffrn_reflns_limit_l_min -29
_diffrn_reflns_number 74140
_diffrn_reflns_point_group_measured_fraction_full 0.999
_diffrn_reflns_point_group_measured_fraction_max 0.991
_diffrn_reflns_theta_full 25.242
_diffrn_reflns_theta_max 28.328
_diffrn_reflns_theta_min 1.480
_exptl_absorpt_coefficient_mu 0.401
_exptl_absorpt_correction_T_max 0.9860
_exptl_absorpt_correction_T_min 0.8994
_exptl_absorpt_correction_type multi-scan
_exptl_absorpt_process_details 'APEX2 (Bruker, 2007)'
_exptl_crystal_colour brown
_exptl_crystal_density_diffrn 1.185
_exptl_crystal_density_method 'not measured'
_exptl_crystal_description plate
_exptl_crystal_F_000 2348
_exptl_crystal_size_max 0.269
_exptl_crystal_size_mid 0.125
_exptl_crystal_size_min 0.035
_refine_diff_density_max 0.748
_refine_diff_density_min -0.574
_refine_diff_density_rms 0.079
_refine_ls_extinction_method none
_refine_ls_goodness_of_fit_ref 1.017
_refine_ls_hydrogen_treatment constr
_refine_ls_matrix_type full
_refine_ls_number_parameters 1362
_refine_ls_number_reflns 30190
_refine_ls_number_restraints 315
_refine_ls_restrained_S_all 1.024
_refine_ls_R_factor_all 0.2006
_refine_ls_R_factor_gt 0.0918
_refine_ls_shift/su_max 0.002
_refine_ls_shift/su_mean 0.000
_refine_ls_structure_factor_coef Fsqd
_refine_ls_weighting_details
; 
 w=1/[\s^2^(Fo^2^)+(0.0501P)^2^] 
 where P=(Fo^2^+2Fc^2^)/3 
;
_refine_ls_weighting_scheme calc
_refine_ls_wR_factor_gt 0.1651
_refine_ls_wR_factor_ref 0.2128
_reflns_Friedel_coverage 0.000
_reflns_number_gt 13347
_reflns_number_total 30190
_reflns_threshold_expression 'I > 2\s(I)'
_cod_data_source_file c3cc48746f.txt
_cod_data_source_block klat946
_cod_original_formula_sum 'C67.50 H95 Cr2 N5 O0.50'
_cod_database_code 7111922
_shelx_space_group_comment
; 
The symmetry employed for this shelxl refinement is uniquely defined 
by the following loop, which should always be used as a source of 
symmetry information in preference to the above space-group names. 
They are only intended as comments. 
;
_shelx_estimated_absorpt_t_min 0.900
_shelx_estimated_absorpt_t_max 0.986
_shelxl_version_number 2013-2

loop_
_space_group_symop_operation_xyz
'x, y, z'
'-x, -y, -z'

loop_
_atom_site_label
_atom_site_type_symbol
_atom_site_fract_x
_atom_site_fract_y
_atom_site_fract_z
_atom_site_U_iso_or_equiv
_atom_site_adp_type
_atom_site_occupancy
_atom_site_site_symmetry_order
_atom_site_calc_flag
_atom_site_refinement_flags_posn
_atom_site_refinement_flags_adp
Cr1 Cr 0.19886(5) 0.18773(4) 0.80323(4) 0.02748(19) Uani 1 1 d . .
Cr2 Cr 0.12269(5) 0.26494(4) 0.73936(4) 0.02905(19) Uani 1 1 d . .
Cr3 Cr 0.37419(5) 0.24381(4) 0.27139(4) 0.02868(19) Uani 1 1 d . .
Cr4 Cr 0.32910(5) 0.31026(4) 0.18850(4) 0.02610(18) Uani 1 1 d . .
N1 N 0.2722(3) 0.22930(18) 0.84768(17) 0.0272(9) Uani 1 1 d . .
N2 N 0.1308(3) 0.34355(19) 0.76140(18) 0.0301(9) Uani 1 1 d . .
N3 N 0.2650(3) 0.1279(2) 0.76122(18) 0.0325(10) Uani 1 1 d . .
N4 N 0.1425(3) 0.2416(2) 0.66441(18) 0.0338(10) Uani 1 1 d . .
N5 N 0.0698(3) 0.20487(19) 0.81447(18) 0.0294(9) Uani 1 1 d . .
N6 N 0.3766(3) 0.15712(19) 0.26358(18) 0.0302(9) Uani 1 1 d . .
N7 N 0.2788(3) 0.25804(19) 0.14390(18) 0.0299(9) Uani 1 1 d . .
N8 N 0.3181(3) 0.28516(19) 0.33084(18) 0.0305(9) Uani 1 1 d . .
N9 N 0.2466(3) 0.38450(19) 0.20351(18) 0.0274(9) Uani 1 1 d . .
N10 N 0.4580(3) 0.28766(19) 0.20356(18) 0.0305(9) Uani 1 1 d . .
C1 C 0.2314(3) 0.2886(2) 0.8579(2) 0.0292(11) Uani 1 1 d . .
H1 H 0.2494 0.2937 0.8965 0.035 Uiso 1 1 calc R U
C2 C 0.1684(3) 0.3403(2) 0.8189(2) 0.0298(11) Uani 1 1 d . .
H2 H 0.1482 0.3783 0.8326 0.036 Uiso 1 1 calc R U
C3 C 0.4434(3) 0.2255(3) 0.8724(2) 0.0360(12) Uani 1 1 d . .
C4 C 0.5228(4) 0.1956(3) 0.9129(3) 0.0468(14) Uani 1 1 d . .
H4 H 0.5803 0.2156 0.9046 0.056 Uiso 1 1 calc R U
C5 C 0.5213(4) 0.1373(3) 0.9651(3) 0.0485(15) Uani 1 1 d . .
H5 H 0.5772 0.1179 0.9920 0.058 Uiso 1 1 calc R U
C6 C 0.4390(4) 0.1077(3) 0.9779(3) 0.0451(14) Uani 1 1 d . .
H6 H 0.4383 0.0675 1.0135 0.054 Uiso 1 1 calc R U
C7 C 0.3557(3) 0.1364(2) 0.9390(2) 0.0327(11) Uani 1 1 d . .
C8 C 0.3580(3) 0.1960(2) 0.8869(2) 0.0297(11) Uani 1 1 d . .
C9 C 0.4472(4) 0.2894(3) 0.8154(3) 0.0453(14) Uani 1 1 d . .
H9 H 0.3855 0.3209 0.8158 0.054 Uiso 1 1 calc R U
C10 C 0.5304(5) 0.3270(3) 0.8184(3) 0.075(2) Uani 1 1 d . .
H10A H 0.5293 0.3347 0.8595 0.112 Uiso 1 1 calc R U
H10B H 0.5228 0.3706 0.7836 0.112 Uiso 1 1 calc R U
H10C H 0.5925 0.2997 0.8140 0.112 Uiso 1 1 calc R U
C11 C 0.4485(5) 0.2763(3) 0.7522(3) 0.0649(19) Uani 1 1 d . .
H11A H 0.5081 0.2456 0.7496 0.097 Uiso 1 1 calc R U
H11B H 0.4463 0.3192 0.7168 0.097 Uiso 1 1 calc R U
H11C H 0.3918 0.2554 0.7494 0.097 Uiso 1 1 calc R U
C12 C 0.2634(4) 0.1051(3) 0.9590(2) 0.0381(12) Uani 1 1 d . .
H12 H 0.2180 0.1233 0.9213 0.046 Uiso 1 1 calc R U
C13 C 0.2141(4) 0.1278(3) 1.0125(3) 0.0576(17) Uani 1 1 d . .
H13A H 0.2598 0.1154 1.0484 0.086 Uiso 1 1 calc R U
H13B H 0.1569 0.1055 1.0267 0.086 Uiso 1 1 calc R U
H13C H 0.1940 0.1770 0.9967 0.086 Uiso 1 1 calc R U
C14 C 0.2800(4) 0.0287(3) 0.9779(3) 0.0537(16) Uani 1 1 d . .
H14A H 0.3165 0.0151 0.9443 0.080 Uiso 1 1 calc R U
H14B H 0.2172 0.0125 0.9834 0.080 Uiso 1 1 calc R U
H14C H 0.3171 0.0089 1.0181 0.080 Uiso 1 1 calc R U
C15 C 0.0005(4) 0.4324(2) 0.6997(2) 0.0336(12) Uani 1 1 d . .
C16 C -0.0304(4) 0.5003(3) 0.6620(2) 0.0441(14) Uani 1 1 d . .
H16 H -0.0957 0.5141 0.6469 0.053 Uiso 1 1 calc R U
C17 C 0.0320(4) 0.5469(3) 0.6465(2) 0.0448(14) Uani 1 1 d . .
H17 H 0.0094 0.5929 0.6221 0.054 Uiso 1 1 calc R U
C18 C 0.1273(4) 0.5268(3) 0.6666(2) 0.0433(14) Uani 1 1 d . .
H18 H 0.1703 0.5593 0.6555 0.052 Uiso 1 1 calc R U
C19 C 0.1624(4) 0.4600(3) 0.7027(2) 0.0350(12) Uani 1 1 d . .
C20 C 0.0975(3) 0.4123(2) 0.7200(2) 0.0297(11) Uani 1 1 d . .
C21 C -0.0751(4) 0.3864(3) 0.7207(3) 0.0442(14) Uani 1 1 d . .
H21 H -0.0406 0.3391 0.7411 0.053 Uiso 1 1 calc R U
C22 C -0.1377(5) 0.4066(3) 0.7717(3) 0.074(2) Uani 1 1 d . .
H22A H -0.0957 0.4068 0.8059 0.110 Uiso 1 1 calc R U
H22B H -0.1823 0.3739 0.7897 0.110 Uiso 1 1 calc R U
H22C H -0.1751 0.4519 0.7524 0.110 Uiso 1 1 calc R U
C23 C -0.1379(4) 0.3869(4) 0.6663(3) 0.073(2) Uani 1 1 d . .
H23A H -0.1781 0.4315 0.6487 0.109 Uiso 1 1 calc R U
H23B H -0.1800 0.3522 0.6825 0.109 Uiso 1 1 calc R U
H23C H -0.0962 0.3773 0.6327 0.109 Uiso 1 1 calc R U
C24 C 0.2702(4) 0.4416(3) 0.7224(3) 0.0437(14) Uani 1 1 d . .
H24 H 0.2849 0.3915 0.7442 0.052 Uiso 1 1 calc R U
C25 C 0.2931(4) 0.4763(3) 0.7698(3) 0.0576(17) Uani 1 1 d . .
H25A H 0.2814 0.5256 0.7488 0.086 Uiso 1 1 calc R U
H25B H 0.3614 0.4615 0.7834 0.086 Uiso 1 1 calc R U
H25C H 0.2512 0.4639 0.8071 0.086 Uiso 1 1 calc R U
C26 C 0.3372(4) 0.4607(3) 0.6636(3) 0.0575(17) Uani 1 1 d . .
H26A H 0.3300 0.4333 0.6368 0.086 Uiso 1 1 calc R U
H26B H 0.4050 0.4521 0.6781 0.086 Uiso 1 1 calc R U
H26C H 0.3191 0.5089 0.6388 0.086 Uiso 1 1 calc R U
C27 C 0.2619(4) 0.1389(3) 0.6964(2) 0.0391(13) Uani 1 1 d . .
H27 H 0.3025 0.1069 0.6814 0.047 Uiso 1 1 calc R U
C28 C 0.2070(4) 0.1905(3) 0.6525(2) 0.0402(13) Uani 1 1 d . .
H28 H 0.2133 0.1919 0.6093 0.048 Uiso 1 1 calc R U
C29 C 0.2513(5) 0.0071(3) 0.8195(3) 0.0483(15) Uani 1 1 d . .
C30 C 0.2974(6) -0.0584(3) 0.8543(3) 0.0640(19) Uani 1 1 d . .
H30 H 0.2601 -0.0942 0.8695 0.077 Uiso 1 1 calc R U
C31 C 0.3952(6) -0.0714(3) 0.8666(3) 0.071(2) Uani 1 1 d . .
H31 H 0.4248 -0.1160 0.8906 0.086 Uiso 1 1 calc R U
C32 C 0.4512(5) -0.0208(3) 0.8446(3) 0.0640(19) Uani 1 1 d . .
H32 H 0.5190 -0.0311 0.8537 0.077 Uiso 1 1 calc R U
C33 C 0.4109(4) 0.0446(3) 0.8098(3) 0.0458(15) Uani 1 1 d . .
C34 C 0.3095(4) 0.0592(3) 0.7980(2) 0.0379(13) Uani 1 1 d . .
C35 C 0.1450(4) 0.0189(3) 0.8033(3) 0.0505(15) Uani 1 1 d . .
H35 H 0.1191 0.0680 0.7945 0.061 Uiso 1 1 calc R U
C36 C 0.0860(5) -0.0232(3) 0.8579(3) 0.070(2) Uani 1 1 d . .
H36A H 0.1031 -0.0713 0.8625 0.104 Uiso 1 1 calc R U
H36B H 0.0164 -0.0085 0.8481 0.104 Uiso 1 1 calc R U
H36C H 0.1008 -0.0166 0.8980 0.104 Uiso 1 1 calc R U
C37 C 0.1303(5) 0.0014(3) 0.7428(3) 0.0653(18) Uani 1 1 d . .
H37A H 0.1664 0.0287 0.7073 0.098 Uiso 1 1 calc R U
H37B H 0.0610 0.0112 0.7316 0.098 Uiso 1 1 calc R U
H37C H 0.1543 -0.0468 0.7508 0.098 Uiso 1 1 calc R U
C38 C 0.4757(4) 0.0972(3) 0.7837(3) 0.0578(17) Uani 1 1 d . .
H38 H 0.4365 0.1421 0.7806 0.069 Uiso 1 1 calc R U
C39 C 0.5645(4) 0.0865(4) 0.8266(3) 0.073(2) Uani 1 1 d . .
H39A H 0.5431 0.0805 0.8706 0.109 Uiso 1 1 calc R U
H39B H 0.5977 0.1262 0.8109 0.109 Uiso 1 1 calc R U
H39C H 0.6092 0.0461 0.8257 0.109 Uiso 1 1 calc R U
C40 C 0.5104(5) 0.1011(4) 0.7161(3) 0.082(2) Uani 1 1 d . .
H40A H 0.5396 0.0558 0.7162 0.123 Uiso 1 1 calc R U
H40B H 0.5588 0.1317 0.7027 0.123 Uiso 1 1 calc R U
H40C H 0.4549 0.1184 0.6864 0.123 Uiso 1 1 calc R U
C41 C -0.0043(4) 0.2490(3) 0.6030(3) 0.0520(15) Uani 1 1 d . .
C42 C -0.0695(5) 0.2861(4) 0.5532(3) 0.069(2) Uani 1 1 d . .
H42 H -0.1244 0.2674 0.5473 0.083 Uiso 1 1 calc R U
C43 C -0.0561(5) 0.3487(4) 0.5125(3) 0.067(2) Uani 1 1 d . .
H43 H -0.1005 0.3723 0.4781 0.081 Uiso 1 1 calc R U
C44 C 0.0215(4) 0.3776(3) 0.5213(3) 0.0565(17) Uani 1 1 d . .
H44 H 0.0287 0.4216 0.4935 0.068 Uiso 1 1 calc R U
C45 C 0.0895(4) 0.3436(3) 0.5701(2) 0.0404(13) Uani 1 1 d . .
C46 C 0.0744(4) 0.2787(3) 0.6122(2) 0.0385(13) Uani 1 1 d . .
C47 C -0.0202(5) 0.1778(3) 0.6432(3) 0.0627(19) Uani 1 1 d . .
H47 H 0.0219 0.1623 0.6824 0.075 Uiso 1 1 calc R U
C48 C -0.1255(5) 0.1755(4) 0.6639(3) 0.084(2) Uani 1 1 d . .
H48A H -0.1468 0.2103 0.6837 0.125 Uiso 1 1 calc R U
H48B H -0.1310 0.1307 0.6948 0.125 Uiso 1 1 calc R U
H48C H -0.1666 0.1840 0.6264 0.125 Uiso 1 1 calc R U
C49 C 0.0105(5) 0.1290(4) 0.6047(3) 0.084(2) Uani 1 1 d . .
H49A H -0.0210 0.1482 0.5624 0.126 Uiso 1 1 calc R U
H49B H -0.0093 0.0850 0.6276 0.126 Uiso 1 1 calc R U
H49C H 0.0813 0.1231 0.5997 0.126 Uiso 1 1 calc R U
C50 C 0.1778(4) 0.3739(3) 0.5751(2) 0.0405(13) Uani 1 1 d . .
H50 H 0.1909 0.3639 0.6216 0.049 Uiso 1 1 calc R U
C51 C 0.1633(4) 0.4512(3) 0.5430(3) 0.0540(16) Uani 1 1 d . .
H51A H 0.1563 0.4625 0.4967 0.081 Uiso 1 1 calc R U
H51B H 0.2197 0.4687 0.5521 0.081 Uiso 1 1 calc R U
H51C H 0.1046 0.4717 0.5597 0.081 Uiso 1 1 calc R U
C52 C 0.2671(4) 0.3411(3) 0.5477(3) 0.069(2) Uani 1 1 d . .
H52A H 0.2808 0.2926 0.5721 0.104 Uiso 1 1 calc R U
H52B H 0.3232 0.3624 0.5505 0.104 Uiso 1 1 calc R U
H52C H 0.2546 0.3473 0.5028 0.104 Uiso 1 1 calc R U
C53 C -0.0143(3) 0.1919(2) 0.8564(2) 0.0333(12) Uani 1 1 d . .
C54 C -0.1084(3) 0.2049(3) 0.8173(2) 0.0400(13) Uani 1 1 d . .
H54A H -0.1190 0.2523 0.7877 0.048 Uiso 1 1 calc R U
H54B H -0.1020 0.1745 0.7915 0.048 Uiso 1 1 calc R U
C55 C -0.1951(4) 0.1925(3) 0.8616(3) 0.0495(15) Uani 1 1 d . .
H55 H -0.2553 0.2013 0.8353 0.059 Uiso 1 1 calc R U
C56 C -0.1801(4) 0.1191(3) 0.9065(3) 0.0530(16) Uani 1 1 d . .
H56A H -0.1735 0.0880 0.8813 0.064 Uiso 1 1 calc R U
H56B H -0.2368 0.1108 0.9348 0.064 Uiso 1 1 calc R U
C57 C -0.0881(4) 0.1062(3) 0.9465(3) 0.0516(16) Uani 1 1 d . .
H57 H -0.0773 0.0583 0.9763 0.062 Uiso 1 1 calc R U
C58 C -0.0004(4) 0.1193(3) 0.9018(2) 0.0431(14) Uani 1 1 d . .
H58A H 0.0595 0.1102 0.9276 0.052 Uiso 1 1 calc R U
H58B H 0.0075 0.0879 0.8768 0.052 Uiso 1 1 calc R U
C59 C -0.0262(3) 0.2402(3) 0.8959(2) 0.0382(13) Uani 1 1 d . .
H59A H 0.0334 0.2324 0.9216 0.046 Uiso 1 1 calc R U
H59B H -0.0363 0.2878 0.8669 0.046 Uiso 1 1 calc R U
C60 C -0.1140(4) 0.2273(3) 0.9403(3) 0.0475(15) Uani 1 1 d . .
H60 H -0.1212 0.2585 0.9660 0.057 Uiso 1 1 calc R U
C61 C -0.2067(4) 0.2403(3) 0.9008(3) 0.0533(16) Uani 1 1 d . .
H61A H -0.2631 0.2322 0.9296 0.064 Uiso 1 1 calc R U
H61B H -0.2183 0.2880 0.8720 0.064 Uiso 1 1 calc R U
C62 C -0.0988(4) 0.1550(3) 0.9850(3) 0.0572(17) Uani 1 1 d . .
H62A H -0.1549 0.1473 1.0140 0.069 Uiso 1 1 calc R U
H62B H -0.0396 0.1464 1.0114 0.069 Uiso 1 1 calc R U
C63 C 0.3663(3) 0.1464(3) 0.2059(2) 0.0334(12) Uani 1 1 d . .
H63 H 0.3919 0.1026 0.2042 0.040 Uiso 1 1 calc R U
C64 C 0.3236(3) 0.1918(2) 0.1524(2) 0.0305(11) Uani 1 1 d . .
H64 H 0.3239 0.1773 0.1163 0.037 Uiso 1 1 calc R U
C65 C 0.4745(4) 0.0754(3) 0.3560(3) 0.0440(14) Uani 1 1 d . .
C66 C 0.4850(5) 0.0132(3) 0.4064(3) 0.0585(18) Uani 1 1 d . .
H66 H 0.5419 -0.0003 0.4325 0.070 Uiso 1 1 calc R U
C67 C 0.4163(5) -0.0284(3) 0.4191(3) 0.0600(18) Uani 1 1 d . .
H67 H 0.4252 -0.0703 0.4534 0.072 Uiso 1 1 calc R U
C68 C 0.3338(5) -0.0087(3) 0.3813(3) 0.0577(17) Uani 1 1 d . .
H68 H 0.2866 -0.0381 0.3897 0.069 Uiso 1 1 calc R U
C69 C 0.3171(4) 0.0521(3) 0.3316(3) 0.0437(14) Uani 1 1 d . .
C70 C 0.3892(4) 0.0943(3) 0.3183(2) 0.0389(13) Uani 1 1 d . .
C71 C 0.5585(4) 0.1150(3) 0.3410(3) 0.0493(15) Uani 1 1 d . .
H71 H 0.5370 0.1585 0.3057 0.059 Uiso 1 1 calc R U
C72 C 0.5900(4) 0.1323(4) 0.3973(3) 0.068(2) Uani 1 1 d . .
H72A H 0.5337 0.1552 0.4140 0.102 Uiso 1 1 calc R U
H72B H 0.6392 0.1622 0.3834 0.102 Uiso 1 1 calc R U
H72C H 0.6177 0.0905 0.4310 0.102 Uiso 1 1 calc R U
C73 C 0.6446(4) 0.0751(3) 0.3164(3) 0.071(2) Uani 1 1 d . .
H73A H 0.6653 0.0312 0.3495 0.106 Uiso 1 1 calc R U
H73B H 0.6987 0.1010 0.3061 0.106 Uiso 1 1 calc R U
H73C H 0.6244 0.0677 0.2779 0.106 Uiso 1 1 calc R U
C74 C 0.2224(4) 0.0692(3) 0.2935(3) 0.0500(15) Uani 1 1 d . .
H74 H 0.2176 0.1170 0.2639 0.060 Uiso 1 1 calc R U
C75 C 0.1325(4) 0.0649(3) 0.3365(3) 0.0660(19) Uani 1 1 d . .
H75A H 0.1370 0.0191 0.3677 0.099 Uiso 1 1 calc R U
H75B H 0.0738 0.0752 0.3102 0.099 Uiso 1 1 calc R U
H75C H 0.1296 0.0977 0.3591 0.099 Uiso 1 1 calc R U
C76 C 0.2213(5) 0.0237(3) 0.2522(3) 0.0656(19) Uani 1 1 d . .
H76A H 0.2767 0.0286 0.2232 0.098 Uiso 1 1 calc R U
H76B H 0.1607 0.0373 0.2273 0.098 Uiso 1 1 calc R U
H76C H 0.2258 -0.0236 0.2800 0.098 Uiso 1 1 calc R U
C77 C 0.2333(3) 0.3359(2) 0.0347(2) 0.0323(11) Uani 1 1 d . .
C78 C 0.1680(4) 0.3573(3) -0.0172(2) 0.0380(13) Uani 1 1 d . .
H78 H 0.1810 0.3923 -0.0550 0.046 Uiso 1 1 calc R U
C79 C 0.0858(4) 0.3288(3) -0.0145(3) 0.0393(13) Uani 1 1 d . .
H79 H 0.0439 0.3424 -0.0507 0.047 Uiso 1 1 calc R U
C80 C 0.0649(4) 0.2803(3) 0.0414(3) 0.0399(13) Uani 1 1 d . .
H80 H 0.0069 0.2616 0.0433 0.048 Uiso 1 1 calc R U
C81 C 0.1251(3) 0.2574(3) 0.0954(2) 0.0344(12) Uani 1 1 d . .
C82 C 0.2114(3) 0.2849(2) 0.0908(2) 0.0285(11) Uani 1 1 d . .
C83 C 0.3286(4) 0.3630(3) 0.0257(2) 0.0388(13) Uani 1 1 d . .
H83 H 0.3557 0.3540 0.0693 0.047 Uiso 1 1 calc R U
C84 C 0.3179(4) 0.4391(3) -0.0090(3) 0.0555(16) Uani 1 1 d . .
H84A H 0.3032 0.4490 -0.0543 0.083 Uiso 1 1 calc R U
H84B H 0.3787 0.4550 -0.0051 0.083 Uiso 1 1 calc R U
H84C H 0.2649 0.4624 0.0100 0.083 Uiso 1 1 calc R U
C85 C 0.4010(4) 0.3243(3) -0.0078(3) 0.0555(17) Uani 1 1 d . .
H85A H 0.4103 0.2759 0.0173 0.083 Uiso 1 1 calc R U
H85B H 0.4634 0.3409 -0.0116 0.083 Uiso 1 1 calc R U
H85C H 0.3761 0.3312 -0.0505 0.083 Uiso 1 1 calc R U
C86 C 0.0983(3) 0.2058(3) 0.1565(2) 0.0377(12) Uani 1 1 d . .
H86 H 0.1587 0.1725 0.1730 0.045 Uiso 1 1 calc R U
C87 C 0.0656(4) 0.2372(3) 0.2081(3) 0.0494(15) Uani 1 1 d . .
H87A H 0.1167 0.2604 0.2157 0.074 Uiso 1 1 calc R U
H87B H 0.0532 0.2015 0.2478 0.074 Uiso 1 1 calc R U
H87C H 0.0059 0.2699 0.1940 0.074 Uiso 1 1 calc R U
C88 C 0.0214(4) 0.1650(3) 0.1480(3) 0.0570(17) Uani 1 1 d . .
H88A H -0.0404 0.1954 0.1343 0.085 Uiso 1 1 calc R U
H88B H 0.0126 0.1296 0.1887 0.085 Uiso 1 1 calc R U
H88C H 0.0430 0.1440 0.1155 0.085 Uiso 1 1 calc R U
C89 C 0.2465(4) 0.3418(2) 0.3203(2) 0.0362(12) Uani 1 1 d . .
H89 H 0.2169 0.3497 0.3570 0.043 Uiso 1 1 calc R U
C90 C 0.2155(3) 0.3862(2) 0.2633(2) 0.0327(12) Uani 1 1 d . .
H90 H 0.1667 0.4230 0.2638 0.039 Uiso 1 1 calc R U
C91 C 0.4292(4) 0.2897(3) 0.4117(3) 0.0438(14) Uani 1 1 d . .
C92 C 0.4698(4) 0.2621(3) 0.4737(3) 0.0527(16) Uani 1 1 d . .
H92 H 0.5186 0.2825 0.4852 0.063 Uiso 1 1 calc R U
C93 C 0.4404(5) 0.2065(3) 0.5176(3) 0.0577(18) Uani 1 1 d . .
H93 H 0.4692 0.1881 0.5590 0.069 Uiso 1 1 calc R U
C94 C 0.3683(5) 0.1770(3) 0.5016(3) 0.0516(16) Uani 1 1 d . .
H94 H 0.3484 0.1383 0.5327 0.062 Uiso 1 1 calc R U
C95 C 0.3241(4) 0.2023(3) 0.4412(3) 0.0428(14) Uani 1 1 d . .
C96 C 0.3584(4) 0.2585(3) 0.3953(2) 0.0352(12) Uani 1 1 d . .
C97 C 0.4614(4) 0.3536(3) 0.3672(3) 0.0493(15) Uani 1 1 d . .
H97 H 0.4392 0.3607 0.3229 0.059 Uiso 1 1 calc R U
C98 C 0.4130(5) 0.4145(3) 0.3866(3) 0.0659(19) Uani 1 1 d . .
H98A H 0.3421 0.4185 0.3839 0.099 Uiso 1 1 calc R U
H98B H 0.4337 0.4561 0.3576 0.099 Uiso 1 1 calc R U
H98C H 0.4322 0.4077 0.4305 0.099 Uiso 1 1 calc R U
C99 C 0.5722(5) 0.3512(4) 0.3665(3) 0.075(2) Uani 1 1 d . .
H99A H 0.5939 0.3522 0.4075 0.113 Uiso 1 1 calc R U
H99B H 0.5893 0.3904 0.3318 0.113 Uiso 1 1 calc R U
H99C H 0.6040 0.3094 0.3597 0.113 Uiso 1 1 calc R U
C100 C 0.2401(4) 0.1717(3) 0.4275(3) 0.0489(15) Uani 1 1 d . .
H100 H 0.2450 0.1721 0.3824 0.059 Uiso 1 1 calc R U
C101 C 0.1430(4) 0.2153(3) 0.4350(3) 0.073(2) Uani 1 1 d . .
H10G H 0.1398 0.2189 0.4779 0.109 Uiso 1 1 calc R U
H10H H 0.0887 0.1940 0.4287 0.109 Uiso 1 1 calc R U
H10I H 0.1388 0.2607 0.4030 0.109 Uiso 1 1 calc R U
C102 C 0.2391(5) 0.0990(3) 0.4716(3) 0.068(2) Uani 1 1 d . .
H10D H 0.3030 0.0718 0.4712 0.103 Uiso 1 1 calc R U
H10E H 0.1895 0.0797 0.4567 0.103 Uiso 1 1 calc R U
H10F H 0.2243 0.0987 0.5153 0.103 Uiso 1 1 calc R U
C103 C 0.2859(4) 0.4961(3) 0.1325(2) 0.0359(12) Uani 1 1 d . .
C104 C 0.2553(4) 0.5581(3) 0.0854(3) 0.0450(14) Uani 1 1 d . .
H104 H 0.2992 0.5898 0.0711 0.054 Uiso 1 1 calc R U
C105 C 0.1632(4) 0.5750(3) 0.0587(3) 0.0496(15) Uani 1 1 d . .
H105 H 0.1442 0.6177 0.0266 0.060 Uiso 1 1 calc R U
C106 C 0.0995(4) 0.5296(3) 0.0791(2) 0.0437(14) Uani 1 1 d . .
H106 H 0.0361 0.5414 0.0608 0.052 Uiso 1 1 calc R U
C107 C 0.1252(3) 0.4667(2) 0.1259(2) 0.0333(12) Uani 1 1 d . .
C108 C 0.2190(3) 0.4494(2) 0.1525(2) 0.0288(11) Uani 1 1 d . .
C109 C 0.3866(3) 0.4812(3) 0.1620(3) 0.0396(13) Uani 1 1 d . .
H109 H 0.4091 0.4313 0.1746 0.048 Uiso 1 1 calc R U
C110 C 0.3842(4) 0.5005(3) 0.2217(3) 0.0555(16) Uani 1 1 d . .
H11G H 0.3611 0.5493 0.2107 0.083 Uiso 1 1 calc R U
H11H H 0.4497 0.4896 0.2403 0.083 Uiso 1 1 calc R U
H11I H 0.3402 0.4753 0.2527 0.083 Uiso 1 1 calc R U
C111 C 0.4610(4) 0.5168(3) 0.1158(3) 0.0572(17) Uani 1 1 d . .
H11J H 0.4457 0.5658 0.1074 0.086 Uiso 1 1 calc R U
H11K H 0.4588 0.5075 0.0755 0.086 Uiso 1 1 calc R U
H11L H 0.5262 0.4999 0.1348 0.086 Uiso 1 1 calc R U
C112 C 0.0484(3) 0.4206(3) 0.1474(2) 0.0395(13) Uani 1 1 d . .
H112 H 0.0823 0.3738 0.1705 0.047 Uiso 1 1 calc R U
C113 C -0.0228(5) 0.4426(4) 0.1939(3) 0.084(2) Uani 1 1 d . .
H11M H 0.0125 0.4388 0.2325 0.127 Uiso 1 1 calc R U
H11N H -0.0730 0.4134 0.2056 0.127 Uiso 1 1 calc R U
H11O H -0.0533 0.4898 0.1734 0.127 Uiso 1 1 calc R U
C114 C -0.0085(4) 0.4178(3) 0.0919(3) 0.0460(14) Uani 1 1 d . .
H11D H -0.0507 0.4613 0.0726 0.069 Uiso 1 1 calc R U
H11E H -0.0483 0.3816 0.1074 0.069 Uiso 1 1 calc R U
H11F H 0.0368 0.4085 0.0597 0.069 Uiso 1 1 calc R U
C115 C 0.6119(4) 0.3173(4) 0.2241(3) 0.074(2) Uani 1 1 d . U
H11T H 0.6154 0.2830 0.2674 0.089 Uiso 1 1 calc R U
H11U H 0.5768 0.3606 0.2271 0.089 Uiso 1 1 calc R U
C116 C 0.7152(5) 0.3265(4) 0.1998(4) 0.090(2) Uani 1 1 d . U
H116 H 0.7497 0.3422 0.2294 0.108 Uiso 1 1 calc R U
C117 C 0.7660(5) 0.2617(4) 0.1990(4) 0.091(2) Uani 1 1 d . U
H11R H 0.7673 0.2285 0.2428 0.110 Uiso 1 1 calc R U
H11S H 0.8341 0.2663 0.1861 0.110 Uiso 1 1 calc R U
C118 C 0.7195(5) 0.2346(4) 0.1535(4) 0.086(2) Uani 1 1 d . U
H118 H 0.7567 0.1905 0.1524 0.103 Uiso 1 1 calc R U
C119 C 0.6093(5) 0.2283(3) 0.1762(4) 0.088(2) Uani 1 1 d . U
H11P H 0.5752 0.2142 0.1459 0.106 Uiso 1 1 calc R U
H11Q H 0.6093 0.1930 0.2189 0.106 Uiso 1 1 calc R U
C120 C 0.5561(3) 0.2947(3) 0.1794(3) 0.0365(12) Uani 1 1 d . U
C121 C 0.7137(5) 0.3759(4) 0.1346(4) 0.096(2) Uani 1 1 d . U
H12E H 0.6838 0.4213 0.1355 0.115 Uiso 1 1 calc R U
H12F H 0.7813 0.3786 0.1196 0.115 Uiso 1 1 calc R U
C122 C 0.6594(4) 0.3577(4) 0.0896(4) 0.077(2) Uani 1 1 d . U
H122 H 0.6569 0.3934 0.0465 0.092 Uiso 1 1 calc R U
C123 C 0.5553(4) 0.3488(3) 0.1141(3) 0.0665(19) Uani 1 1 d . U
H12A H 0.5203 0.3924 0.1165 0.080 Uiso 1 1 calc R U
H12B H 0.5199 0.3361 0.0833 0.080 Uiso 1 1 calc R U
C124 C 0.7079(6) 0.2900(4) 0.0854(4) 0.108(3) Uani 1 1 d . U
H12C H 0.7727 0.2946 0.0659 0.130 Uiso 1 1 calc R U
H12D H 0.6684 0.2759 0.0577 0.130 Uiso 1 1 calc R U
C125 C 0.8956(4) 0.1647(5) 0.3810(3) 0.143(4) Uani 1 1 d DG U
H12G H 0.9340 0.1682 0.3439 0.171 Uiso 1 1 calc R U
C126 C 0.8810(5) 0.1014(4) 0.4223(4) 0.168(4) Uani 1 1 d G U
H12H H 0.9095 0.0616 0.4135 0.201 Uiso 1 1 calc R U
C127 C 0.8248(6) 0.0963(4) 0.4766(4) 0.190(5) Uani 1 1 d G U
H12I H 0.8149 0.0530 0.5049 0.227 Uiso 1 1 calc R U
C128 C 0.7832(5) 0.1545(6) 0.4895(3) 0.193(5) Uani 1 1 d G U
H12J H 0.7448 0.1511 0.5266 0.231 Uiso 1 1 calc R U
C129 C 0.7978(5) 0.2179(4) 0.4482(4) 0.157(4) Uani 1 1 d DG U
H12K H 0.7693 0.2577 0.4570 0.189 Uiso 1 1 calc R U
C130 C 0.8539(5) 0.2229(4) 0.3939(4) 0.157(4) Uani 1 1 d DG U
C131 C 0.8718(10) 0.2889(5) 0.3546(6) 0.248(7) Uani 1 1 d D U
H13D H 0.9123 0.2851 0.3184 0.372 Uiso 1 1 calc R U
H13E H 0.9055 0.3087 0.3799 0.372 Uiso 1 1 calc R U
H13F H 0.8098 0.3181 0.3387 0.372 Uiso 1 1 calc R U
O1 O 0.6557(5) 0.3277(3) 0.5365(3) 0.146(3) Uani 1 1 d G U
C132 C 0.6747(6) 0.3965(4) 0.5096(3) 0.153(4) Uani 1 1 d G U
H13G H 0.6617 0.4142 0.4629 0.183 Uiso 1 1 calc R U
H13H H 0.7433 0.3986 0.5172 0.183 Uiso 1 1 calc R U
C133 C 0.6062(7) 0.4382(3) 0.5433(5) 0.223(6) Uani 1 1 d G U
H13I H 0.5421 0.4551 0.5214 0.268 Uiso 1 1 calc R U
H13J H 0.6346 0.4770 0.5459 0.268 Uiso 1 1 calc R U
C134 C 0.5980(7) 0.3853(5) 0.6098(4) 0.200(5) Uani 1 1 d G U
H13K H 0.6544 0.3804 0.6375 0.240 Uiso 1 1 calc R U
H13L H 0.5373 0.3970 0.6313 0.240 Uiso 1 1 calc R U
C135 C 0.5972(6) 0.3209(4) 0.5929(3) 0.166(4) Uani 1 1 d G U
H13M H 0.6249 0.2802 0.6286 0.200 Uiso 1 1 calc R U
H13N H 0.5299 0.3167 0.5843 0.200 Uiso 1 1 calc R U

loop_
_atom_site_aniso_label
_atom_site_aniso_U_11
_atom_site_aniso_U_22
_atom_site_aniso_U_33
_atom_site_aniso_U_23
_atom_site_aniso_U_13
_atom_site_aniso_U_12
Cr1 0.0279(4) 0.0252(4) 0.0289(4) -0.0082(3) -0.0003(3) -0.0045(3)
Cr2 0.0290(4) 0.0280(4) 0.0294(4) -0.0080(4) -0.0018(3) -0.0052(3)
Cr3 0.0252(4) 0.0293(5) 0.0310(4) -0.0103(4) -0.0007(3) -0.0019(3)
Cr4 0.0222(4) 0.0274(4) 0.0294(4) -0.0098(3) 0.0005(3) -0.0050(3)
N1 0.024(2) 0.024(2) 0.031(2) -0.0055(17) -0.0031(16) -0.0033(16)
N2 0.029(2) 0.027(2) 0.033(2) -0.0094(18) -0.0011(17) -0.0011(17)
N3 0.034(2) 0.030(2) 0.030(2) -0.0073(19) -0.0005(18) -0.0006(18)
N4 0.038(2) 0.033(2) 0.029(2) -0.0072(19) -0.0050(18) -0.0044(19)
N5 0.024(2) 0.032(2) 0.034(2) -0.0123(19) -0.0012(17) -0.0071(17)
N6 0.030(2) 0.026(2) 0.033(2) -0.0080(18) -0.0009(17) -0.0024(17)
N7 0.026(2) 0.031(2) 0.033(2) -0.0107(19) 0.0003(17) -0.0039(17)
N8 0.032(2) 0.030(2) 0.028(2) -0.0085(18) 0.0006(17) -0.0019(18)
N9 0.025(2) 0.027(2) 0.030(2) -0.0085(18) 0.0029(16) -0.0082(16)
N10 0.023(2) 0.034(2) 0.038(2) -0.0168(19) 0.0007(17) -0.0049(17)
C1 0.028(2) 0.029(3) 0.036(3) -0.015(2) -0.001(2) -0.008(2)
C2 0.032(3) 0.027(3) 0.035(3) -0.017(2) -0.003(2) -0.004(2)
C3 0.029(3) 0.036(3) 0.045(3) -0.015(3) -0.001(2) -0.004(2)
C4 0.027(3) 0.061(4) 0.059(4) -0.027(3) -0.007(3) -0.007(3)
C5 0.037(3) 0.059(4) 0.048(4) -0.020(3) -0.014(3) 0.006(3)
C6 0.041(3) 0.043(3) 0.043(3) -0.004(3) -0.007(3) -0.006(3)
C7 0.034(3) 0.031(3) 0.033(3) -0.011(2) -0.007(2) -0.003(2)
C8 0.028(3) 0.030(3) 0.033(3) -0.016(2) -0.004(2) 0.001(2)
C9 0.030(3) 0.040(3) 0.064(4) -0.013(3) 0.005(3) -0.010(2)
C10 0.061(4) 0.058(5) 0.100(6) -0.014(4) -0.003(4) -0.025(4)
C11 0.081(5) 0.048(4) 0.062(4) -0.012(3) 0.015(4) -0.018(3)
C12 0.041(3) 0.033(3) 0.036(3) -0.006(2) -0.006(2) -0.003(2)
C13 0.046(4) 0.069(5) 0.068(4) -0.037(4) 0.013(3) -0.011(3)
C14 0.067(4) 0.040(4) 0.049(4) -0.007(3) 0.004(3) -0.010(3)
C15 0.038(3) 0.030(3) 0.029(3) -0.009(2) 0.003(2) 0.002(2)
C16 0.043(3) 0.046(4) 0.035(3) -0.010(3) 0.000(2) 0.007(3)
C17 0.057(4) 0.029(3) 0.036(3) 0.002(2) 0.000(3) 0.004(3)
C18 0.056(4) 0.027(3) 0.044(3) -0.008(2) 0.003(3) -0.009(3)
C19 0.044(3) 0.033(3) 0.027(3) -0.009(2) 0.001(2) -0.007(2)
C20 0.035(3) 0.025(3) 0.028(3) -0.009(2) 0.000(2) -0.002(2)
C21 0.033(3) 0.043(3) 0.051(4) -0.014(3) 0.005(3) 0.003(2)
C22 0.074(5) 0.050(4) 0.083(5) -0.011(4) 0.036(4) -0.003(3)
C23 0.054(4) 0.079(5) 0.076(5) -0.013(4) -0.024(4) -0.010(4)
C24 0.040(3) 0.043(3) 0.045(3) -0.008(3) 0.003(3) -0.015(3)
C25 0.057(4) 0.056(4) 0.065(4) -0.022(3) 0.001(3) -0.020(3)
C26 0.047(4) 0.056(4) 0.065(4) -0.010(3) 0.008(3) -0.019(3)
C27 0.048(3) 0.036(3) 0.037(3) -0.019(3) 0.002(2) -0.003(2)
C28 0.054(3) 0.038(3) 0.032(3) -0.015(3) 0.001(2) -0.009(3)
C29 0.071(4) 0.030(3) 0.044(3) -0.016(3) 0.000(3) 0.001(3)
C30 0.107(6) 0.036(4) 0.047(4) -0.015(3) -0.002(4) -0.001(4)
C31 0.118(7) 0.038(4) 0.051(4) -0.021(3) -0.022(4) 0.024(4)
C32 0.085(5) 0.047(4) 0.060(4) -0.030(4) -0.024(4) 0.021(4)
C33 0.063(4) 0.036(3) 0.040(3) -0.024(3) -0.011(3) 0.012(3)
C34 0.051(3) 0.030(3) 0.033(3) -0.015(2) -0.006(2) 0.003(2)
C35 0.068(4) 0.035(3) 0.051(4) -0.016(3) 0.006(3) -0.013(3)
C36 0.105(6) 0.044(4) 0.070(5) -0.024(4) 0.023(4) -0.035(4)
C37 0.071(5) 0.067(5) 0.064(4) -0.024(4) 0.006(4) -0.025(4)
C38 0.044(4) 0.050(4) 0.080(5) -0.027(4) -0.011(3) 0.009(3)
C39 0.046(4) 0.090(6) 0.098(6) -0.060(5) -0.016(4) 0.011(4)
C40 0.059(4) 0.116(7) 0.067(5) -0.026(5) -0.002(4) -0.014(4)
C41 0.059(4) 0.056(4) 0.038(3) -0.008(3) -0.012(3) -0.017(3)
C42 0.066(4) 0.096(6) 0.046(4) -0.010(4) -0.019(3) -0.036(4)
C43 0.063(4) 0.081(5) 0.041(4) 0.005(3) -0.024(3) -0.010(4)
C44 0.057(4) 0.053(4) 0.045(4) 0.006(3) -0.008(3) -0.014(3)
C45 0.045(3) 0.040(3) 0.032(3) -0.007(2) -0.001(2) -0.006(3)
C46 0.048(3) 0.039(3) 0.026(3) -0.005(2) -0.011(2) -0.008(3)
C47 0.084(5) 0.069(5) 0.041(4) -0.009(3) -0.016(3) -0.044(4)
C48 0.090(5) 0.114(7) 0.046(4) -0.001(4) -0.011(4) -0.069(5)
C49 0.111(6) 0.073(5) 0.072(5) -0.016(4) -0.032(4) -0.037(5)
C50 0.047(3) 0.035(3) 0.036(3) -0.006(2) 0.004(2) -0.008(2)
C51 0.072(4) 0.043(4) 0.042(3) -0.005(3) -0.002(3) -0.015(3)
C52 0.054(4) 0.059(4) 0.101(6) -0.035(4) 0.032(4) -0.019(3)
C53 0.024(2) 0.032(3) 0.044(3) -0.011(2) 0.001(2) -0.012(2)
C54 0.035(3) 0.048(3) 0.038(3) -0.011(3) -0.002(2) -0.016(2)
C55 0.029(3) 0.059(4) 0.059(4) -0.013(3) -0.003(3) -0.015(3)
C56 0.041(3) 0.051(4) 0.066(4) -0.010(3) 0.012(3) -0.026(3)
C57 0.043(3) 0.044(4) 0.054(4) 0.006(3) 0.008(3) -0.017(3)
C58 0.038(3) 0.045(3) 0.043(3) -0.008(3) 0.014(2) -0.013(3)
C59 0.028(3) 0.044(3) 0.047(3) -0.018(3) 0.002(2) -0.011(2)
C60 0.034(3) 0.066(4) 0.049(4) -0.026(3) 0.012(3) -0.018(3)
C61 0.031(3) 0.061(4) 0.061(4) -0.012(3) 0.008(3) -0.007(3)
C62 0.037(3) 0.079(5) 0.048(4) -0.010(3) 0.011(3) -0.014(3)
C63 0.028(3) 0.034(3) 0.041(3) -0.017(2) 0.001(2) -0.003(2)
C64 0.023(2) 0.036(3) 0.037(3) -0.018(2) 0.000(2) -0.007(2)
C65 0.048(3) 0.041(3) 0.036(3) -0.012(3) -0.006(3) 0.012(3)
C66 0.063(4) 0.059(4) 0.038(3) -0.007(3) -0.005(3) 0.016(3)
C67 0.068(4) 0.043(4) 0.048(4) 0.003(3) 0.003(3) 0.011(3)
C68 0.073(5) 0.031(3) 0.056(4) -0.001(3) 0.005(3) -0.001(3)
C69 0.048(3) 0.031(3) 0.046(3) -0.009(3) 0.008(3) -0.001(3)
C70 0.042(3) 0.031(3) 0.037(3) -0.010(2) -0.001(2) 0.008(2)
C71 0.046(3) 0.052(4) 0.039(3) -0.007(3) -0.008(3) 0.007(3)
C72 0.056(4) 0.089(6) 0.063(4) -0.034(4) -0.015(3) 0.002(4)
C73 0.047(4) 0.085(5) 0.071(5) -0.026(4) 0.000(3) 0.016(3)
C74 0.047(3) 0.039(3) 0.060(4) -0.009(3) 0.006(3) -0.012(3)
C75 0.056(4) 0.062(5) 0.073(5) -0.012(4) 0.011(3) -0.015(3)
C76 0.067(4) 0.044(4) 0.088(5) -0.021(4) -0.006(4) -0.018(3)
C77 0.032(3) 0.031(3) 0.037(3) -0.018(2) 0.005(2) -0.003(2)
C78 0.042(3) 0.037(3) 0.032(3) -0.012(2) -0.001(2) 0.002(2)
C79 0.037(3) 0.041(3) 0.045(3) -0.024(3) -0.016(2) 0.006(2)
C80 0.030(3) 0.042(3) 0.050(3) -0.020(3) -0.004(2) -0.002(2)
C81 0.029(3) 0.035(3) 0.041(3) -0.015(2) -0.003(2) -0.003(2)
C82 0.025(2) 0.031(3) 0.032(3) -0.015(2) -0.005(2) 0.000(2)
C83 0.043(3) 0.045(3) 0.029(3) -0.011(2) 0.000(2) -0.012(3)
C84 0.062(4) 0.054(4) 0.049(4) -0.009(3) 0.005(3) -0.024(3)
C85 0.039(3) 0.079(5) 0.061(4) -0.037(4) 0.010(3) -0.016(3)
C86 0.028(3) 0.040(3) 0.044(3) -0.013(3) 0.001(2) -0.005(2)
C87 0.053(4) 0.050(4) 0.045(3) -0.013(3) 0.011(3) -0.017(3)
C88 0.048(4) 0.062(4) 0.066(4) -0.019(3) 0.006(3) -0.030(3)
C89 0.041(3) 0.032(3) 0.031(3) -0.009(2) 0.008(2) -0.002(2)
C90 0.030(3) 0.028(3) 0.038(3) -0.011(2) 0.006(2) -0.001(2)
C91 0.047(3) 0.046(4) 0.038(3) -0.018(3) -0.002(3) 0.002(3)
C92 0.050(4) 0.070(5) 0.041(3) -0.027(3) -0.011(3) 0.000(3)
C93 0.078(5) 0.052(4) 0.037(3) -0.017(3) -0.014(3) 0.015(3)
C94 0.076(4) 0.040(4) 0.033(3) -0.010(3) 0.002(3) 0.005(3)
C95 0.049(3) 0.043(3) 0.036(3) -0.017(3) 0.004(3) 0.002(3)
C96 0.038(3) 0.035(3) 0.031(3) -0.012(2) -0.001(2) 0.002(2)
C97 0.053(4) 0.063(4) 0.042(3) -0.025(3) 0.004(3) -0.023(3)
C98 0.093(5) 0.058(4) 0.053(4) -0.020(3) 0.004(4) -0.026(4)
C99 0.071(5) 0.108(6) 0.067(5) -0.043(4) 0.008(4) -0.043(4)
C100 0.062(4) 0.045(4) 0.035(3) -0.007(3) 0.007(3) -0.012(3)
C101 0.051(4) 0.066(5) 0.086(5) -0.006(4) 0.006(4) -0.012(3)
C102 0.091(5) 0.048(4) 0.062(4) -0.007(3) 0.016(4) -0.025(4)
C103 0.035(3) 0.035(3) 0.036(3) -0.012(2) 0.006(2) -0.003(2)
C104 0.054(4) 0.033(3) 0.043(3) -0.005(3) 0.009(3) -0.012(3)
C105 0.066(4) 0.029(3) 0.040(3) 0.003(2) 0.003(3) 0.000(3)
C106 0.040(3) 0.043(3) 0.039(3) -0.008(3) -0.004(2) 0.004(3)
C107 0.034(3) 0.031(3) 0.035(3) -0.012(2) 0.001(2) -0.003(2)
C108 0.029(3) 0.029(3) 0.027(3) -0.007(2) 0.005(2) -0.007(2)
C109 0.031(3) 0.031(3) 0.056(4) -0.011(3) 0.002(2) -0.012(2)
C110 0.043(3) 0.056(4) 0.064(4) -0.009(3) -0.005(3) -0.020(3)
C111 0.043(3) 0.049(4) 0.081(5) -0.018(3) 0.021(3) -0.024(3)
C112 0.031(3) 0.042(3) 0.043(3) -0.013(3) -0.004(2) 0.001(2)
C113 0.063(5) 0.149(8) 0.069(5) -0.058(5) 0.025(4) -0.053(5)
C114 0.038(3) 0.058(4) 0.049(4) -0.028(3) -0.009(3) -0.002(3)
C115 0.037(3) 0.106(5) 0.089(5) -0.041(4) -0.001(3) -0.019(3)
C116 0.042(4) 0.103(5) 0.137(6) -0.050(4) 0.003(4) -0.020(3)
C117 0.043(4) 0.093(5) 0.136(6) -0.035(4) 0.029(4) -0.017(3)
C118 0.054(4) 0.063(4) 0.152(6) -0.051(4) 0.054(4) -0.023(3)
C119 0.059(4) 0.062(4) 0.151(6) -0.049(4) 0.054(4) -0.019(3)
C120 0.022(2) 0.042(3) 0.050(3) -0.019(2) 0.008(2) -0.011(2)
C121 0.046(4) 0.093(5) 0.144(6) -0.029(4) 0.024(4) -0.026(4)
C122 0.042(3) 0.090(5) 0.086(5) -0.013(4) 0.030(3) -0.012(3)
C123 0.033(3) 0.092(5) 0.063(4) -0.012(3) 0.014(3) -0.013(3)
C124 0.078(5) 0.126(6) 0.135(6) -0.061(4) 0.067(4) -0.039(4)
C125 0.082(6) 0.205(9) 0.144(8) -0.054(7) 0.018(6) -0.042(7)
C126 0.085(7) 0.263(10) 0.146(9) -0.034(7) 0.002(6) -0.075(7)
C127 0.136(10) 0.288(12) 0.149(9) -0.048(8) -0.008(6) -0.095(9)
C128 0.152(9) 0.296(12) 0.145(9) -0.071(9) -0.041(7) -0.068(9)
C129 0.112(8) 0.272(11) 0.123(8) -0.096(7) -0.043(6) -0.054(7)
C130 0.106(8) 0.237(10) 0.138(8) -0.061(7) -0.047(6) -0.041(7)
C131 0.244(15) 0.244(12) 0.238(13) -0.029(9) -0.072(11) -0.077(10)
O1 0.176(7) 0.159(6) 0.134(6) -0.073(5) 0.042(5) -0.068(5)
C132 0.194(10) 0.162(8) 0.124(8) -0.052(6) 0.038(7) -0.091(7)
C133 0.318(15) 0.173(9) 0.185(11) -0.077(7) 0.064(10) -0.040(9)
C134 0.247(13) 0.221(11) 0.170(9) -0.097(8) 0.076(9) -0.092(10)
C135 0.223(11) 0.207(10) 0.102(7) -0.064(7) 0.049(7) -0.108(8)

loop_
_atom_type_symbol
_atom_type_description
_atom_type_scat_dispersion_real
_atom_type_scat_dispersion_imag
_atom_type_scat_source
C C 0.0033 0.0016 'International Tables Vol C Tables 4.2.6.8 and 6.1.1.4'
H H 0.0000 0.0000 'International Tables Vol C Tables 4.2.6.8 and 6.1.1.4'
N N 0.0061 0.0033 'International Tables Vol C Tables 4.2.6.8 and 6.1.1.4'
Cr Cr 0.3209 0.6236 'International Tables Vol C Tables 4.2.6.8 and 6.1.1.4'
O O 0.0106 0.0060 'International Tables Vol C Tables 4.2.6.8 and 6.1.1.4'

loop_
_geom_angle_atom_site_label_1
_geom_angle_atom_site_label_2
_geom_angle_atom_site_label_3
_geom_angle
N5 Cr1 N3 126.68(18)
N5 Cr1 N1 112.71(16)
N3 Cr1 N1 120.27(16)
N5 Cr1 Cr2 61.62(12)
N3 Cr1 Cr2 108.51(12)
N1 Cr1 Cr2 103.88(11)
N4 Cr2 N2 135.26(17)
N4 Cr2 N5 120.27(17)
N2 Cr2 N5 104.16(16)
N4 Cr2 Cr1 102.49(13)
N2 Cr2 Cr1 107.13(12)
N5 Cr2 Cr1 55.22(11)
N8 Cr3 N6 133.74(17)
N8 Cr3 N10 122.05(17)
N6 Cr3 N10 104.04(16)
N8 Cr3 Cr4 103.44(12)
N6 Cr3 Cr4 106.22(13)
N10 Cr3 Cr4 54.97(11)
N10 Cr4 N9 126.14(17)
N10 Cr4 N7 113.46(17)
N9 Cr4 N7 119.99(16)
N10 Cr4 Cr3 61.90(13)
N9 Cr4 Cr3 108.27(12)
N7 Cr4 Cr3 104.59(12)
C1 N1 C8 112.2(4)
C1 N1 Cr1 120.2(3)
C8 N1 Cr1 125.6(3)
C2 N2 C20 113.2(4)
C2 N2 Cr2 123.0(3)
C20 N2 Cr2 123.8(3)
C27 N3 C34 112.8(4)
C27 N3 Cr1 125.5(3)
C34 N3 Cr1 120.8(3)
C28 N4 C46 113.5(4)
C28 N4 Cr2 130.3(3)
C46 N4 Cr2 116.0(3)
C53 N5 Cr1 148.7(3)
C53 N5 Cr2 147.1(3)
Cr1 N5 Cr2 63.16(12)
C63 N6 C70 112.9(4)
C63 N6 Cr3 124.1(3)
C70 N6 Cr3 123.0(3)
C64 N7 C82 113.0(4)
C64 N7 Cr4 119.8(3)
C82 N7 Cr4 125.7(3)
C89 N8 C96 113.9(4)
C89 N8 Cr3 128.6(3)
C96 N8 Cr3 117.3(3)
C90 N9 C108 112.8(4)
C90 N9 Cr4 124.8(3)
C108 N9 Cr4 122.1(3)
C120 N10 Cr4 148.0(3)
C120 N10 Cr3 148.8(3)
Cr4 N10 Cr3 63.13(12)
C2 C1 N1 127.3(4)
C1 C2 N2 126.6(4)
C4 C3 C8 117.8(5)
C4 C3 C9 121.0(5)
C8 C3 C9 121.1(4)
C5 C4 C3 122.2(5)
C6 C5 C4 119.8(5)
C5 C6 C7 120.6(5)
C8 C7 C6 118.9(5)
C8 C7 C12 122.5(4)
C6 C7 C12 118.3(4)
C7 C8 C3 120.7(4)
C7 C8 N1 120.7(4)
C3 C8 N1 118.6(4)
C11 C9 C3 112.3(5)
C11 C9 C10 110.2(5)
C3 C9 C10 114.1(5)
C14 C12 C13 110.9(4)
C14 C12 C7 113.7(4)
C13 C12 C7 109.9(4)
C20 C15 C16 118.8(5)
C20 C15 C21 123.1(4)
C16 C15 C21 117.9(5)
C17 C16 C15 121.3(5)
C16 C17 C18 119.6(5)
C17 C18 C19 121.6(5)
C18 C19 C20 118.8(5)
C18 C19 C24 118.2(5)
C20 C19 C24 123.0(5)
C15 C20 C19 119.9(5)
C15 C20 N2 120.3(4)
C19 C20 N2 119.8(4)
C15 C21 C23 113.8(5)
C15 C21 C22 108.3(5)
C23 C21 C22 110.8(5)
C19 C24 C25 111.4(4)
C19 C24 C26 111.7(5)
C25 C24 C26 109.4(5)
C28 C27 N3 126.4(5)
C27 C28 N4 126.0(5)
C30 C29 C34 117.7(6)
C30 C29 C35 119.6(6)
C34 C29 C35 122.5(5)
C31 C30 C29 121.0(7)
C30 C31 C32 120.8(6)
C31 C32 C33 121.3(7)
C32 C33 C34 118.5(6)
C32 C33 C38 119.4(6)
C34 C33 C38 122.1(5)
C33 C34 C29 120.6(5)
C33 C34 N3 119.6(5)
C29 C34 N3 119.7(5)
C29 C35 C37 110.3(5)
C29 C35 C36 112.5(5)
C37 C35 C36 108.7(5)
C33 C38 C40 111.7(5)
C33 C38 C39 113.4(6)
C40 C38 C39 109.1(5)
C42 C41 C46 118.1(5)
C42 C41 C47 118.3(5)
C46 C41 C47 123.5(5)
C43 C42 C41 121.5(6)
C42 C43 C44 120.3(6)
C43 C44 C45 121.4(6)
C44 C45 C46 117.6(5)
C44 C45 C50 120.1(5)
C46 C45 C50 122.2(5)
C41 C46 C45 121.0(5)
C41 C46 N4 119.2(5)
C45 C46 N4 119.8(5)
C41 C47 C48 111.8(6)
C41 C47 C49 109.5(5)
C48 C47 C49 109.9(5)
C45 C50 C52 111.0(5)
C45 C50 C51 113.1(4)
C52 C50 C51 110.0(4)
N5 C53 C58 111.1(4)
N5 C53 C54 111.2(4)
C58 C53 C54 108.4(4)
N5 C53 C59 108.7(4)
C58 C53 C59 108.9(4)
C54 C53 C59 108.4(4)
C55 C54 C53 110.5(4)
C54 C55 C56 109.8(4)
C54 C55 C61 109.9(5)
C56 C55 C61 109.6(5)
C55 C56 C57 108.8(5)
C56 C57 C62 109.5(5)
C56 C57 C58 109.3(5)
C62 C57 C58 108.6(5)
C53 C58 C57 110.9(4)
C60 C59 C53 109.5(4)
C62 C60 C61 109.1(5)
C62 C60 C59 110.0(4)
C61 C60 C59 110.1(5)
C55 C61 C60 109.0(5)
C60 C62 C57 110.0(5)
C64 C63 N6 126.2(5)
C63 C64 N7 127.2(5)
C66 C65 C70 117.6(6)
C66 C65 C71 118.8(5)
C70 C65 C71 123.4(5)
C67 C66 C65 122.2(6)
C66 C67 C68 118.8(6)
C67 C68 C69 122.5(6)
C68 C69 C70 118.1(5)
C68 C69 C74 118.0(5)
C70 C69 C74 123.9(5)
C65 C70 C69 120.6(5)
C65 C70 N6 119.8(5)
C69 C70 N6 119.6(5)
C65 C71 C72 113.4(5)
C65 C71 C73 109.3(5)
C72 C71 C73 110.5(5)
C69 C74 C75 112.4(5)
C69 C74 C76 111.8(5)
C75 C74 C76 109.8(5)
C78 C77 C82 118.2(5)
C78 C77 C83 118.7(4)
C82 C77 C83 122.7(4)
C79 C78 C77 121.6(5)
C78 C79 C80 119.0(5)
C79 C80 C81 122.7(5)
C80 C81 C82 117.4(5)
C80 C81 C86 121.3(5)
C82 C81 C86 121.3(4)
C81 C82 C77 121.0(4)
C81 C82 N7 118.5(4)
C77 C82 N7 120.5(4)
C77 C83 C85 110.2(4)
C77 C83 C84 113.5(4)
C85 C83 C84 111.1(4)
C81 C86 C87 112.2(4)
C81 C86 C88 114.2(5)
C87 C86 C88 109.5(4)
C90 C89 N8 126.1(4)
C89 C90 N9 127.2(4)
C96 C91 C92 118.7(5)
C96 C91 C97 123.4(5)
C92 C91 C97 117.9(5)
C93 C92 C91 121.1(6)
C92 C93 C94 119.9(6)
C93 C94 C95 121.9(6)
C94 C95 C96 117.4(5)
C94 C95 C100 120.0(5)
C96 C95 C100 122.6(5)
C91 C96 C95 120.9(5)
C91 C96 N8 119.3(5)
C95 C96 N8 119.8(5)
C91 C97 C98 109.5(5)
C91 C97 C99 113.4(5)
C98 C97 C99 109.0(5)
C95 C100 C102 113.2(5)
C95 C100 C101 109.5(5)
C102 C100 C101 108.5(5)
C104 C103 C108 117.8(5)
C104 C103 C109 120.0(5)
C108 C103 C109 122.2(4)
C105 C104 C103 122.2(5)
C106 C105 C104 119.2(5)
C105 C106 C107 121.8(5)
C106 C107 C108 118.9(5)
C106 C107 C112 118.1(5)
C108 C107 C112 123.0(4)
C107 C108 C103 120.2(4)
C107 C108 N9 119.9(4)
C103 C108 N9 119.8(4)
C110 C109 C103 111.0(4)
C110 C109 C111 109.2(5)
C103 C109 C111 113.0(5)
C114 C112 C107 112.8(4)
C114 C112 C113 109.1(4)
C107 C112 C113 111.2(5)
C120 C115 C116 111.2(6)
C117 C116 C121 108.8(8)
C117 C116 C115 108.1(7)
C121 C116 C115 111.3(6)
C116 C117 C118 113.1(7)
C117 C118 C124 109.1(6)
C117 C118 C119 107.1(6)
C124 C118 C119 103.7(6)
C120 C119 C118 110.9(5)
N10 C120 C119 110.6(4)
N10 C120 C123 111.8(4)
C119 C120 C123 109.7(5)
N10 C120 C115 109.4(4)
C119 C120 C115 108.8(5)
C123 C120 C115 106.5(5)
C122 C121 C116 112.2(7)
C121 C122 C124 109.4(7)
C121 C122 C123 110.4(6)
C124 C122 C123 106.7(6)
C120 C123 C122 111.7(5)
C122 C124 C118 110.8(6)
C126 C125 C130 120.0
C125 C126 C127 120.0
C128 C127 C126 120.0
C127 C128 C129 120.0
C130 C129 C128 120.0
C131 C130 C129 118.1(6)
C131 C130 C125 121.8(6)
C129 C130 C125 120.0
C135 O1 C132 109.5
O1 C132 C133 106.4
C132 C133 C134 101.5
C135 C134 C133 101.5
O1 C135 C134 106.4

loop_
_geom_bond_atom_site_label_1
_geom_bond_atom_site_label_2
_geom_bond_distance
Cr1 N5 1.800(4)
Cr1 N3 1.914(4)
Cr1 N1 1.942(4)
Cr1 Cr2 1.9560(11)
Cr2 N4 1.886(4)
Cr2 N2 1.910(4)
Cr2 N5 1.929(4)
Cr3 N8 1.893(4)
Cr3 N6 1.899(4)
Cr3 N10 1.938(4)
Cr3 Cr4 1.9594(11)
Cr4 N10 1.799(4)
Cr4 N9 1.907(4)
Cr4 N7 1.938(4)
N1 C1 1.378(5)
N1 C8 1.445(5)
N2 C2 1.379(6)
N2 C20 1.451(6)
N3 C27 1.379(6)
N3 C34 1.459(6)
N4 C28 1.380(6)
N4 C46 1.451(6)
N5 C53 1.467(5)
N6 C63 1.392(6)
N6 C70 1.462(6)
N7 C64 1.393(6)
N7 C82 1.440(6)
N8 C89 1.391(6)
N8 C96 1.452(6)
N9 C90 1.389(5)
N9 C108 1.464(5)
N10 C120 1.459(5)
C1 C2 1.356(6)
C3 C4 1.384(7)
C3 C8 1.411(6)
C3 C9 1.518(7)
C4 C5 1.383(7)
C5 C6 1.371(7)
C6 C7 1.405(7)
C7 C8 1.402(6)
C7 C12 1.525(7)
C9 C11 1.519(8)
C9 C10 1.526(7)
C12 C14 1.512(7)
C12 C13 1.522(7)
C15 C20 1.396(6)
C15 C16 1.406(7)
C15 C21 1.506(7)
C16 C17 1.372(7)
C17 C18 1.373(7)
C18 C19 1.391(7)
C19 C20 1.413(7)
C19 C24 1.534(7)
C21 C23 1.521(8)
C21 C22 1.530(7)
C24 C25 1.542(7)
C24 C26 1.549(7)
C27 C28 1.346(7)
C29 C30 1.403(7)
C29 C34 1.418(8)
C29 C35 1.502(8)
C30 C31 1.368(9)
C31 C32 1.374(9)
C32 C33 1.378(7)
C33 C34 1.414(7)
C33 C38 1.499(8)
C35 C37 1.539(8)
C35 C36 1.540(7)
C38 C40 1.535(8)
C38 C39 1.537(8)
C41 C42 1.393(8)
C41 C46 1.406(7)
C41 C47 1.521(8)
C42 C43 1.369(8)
C43 C44 1.380(8)
C44 C45 1.391(7)
C45 C46 1.423(7)
C45 C50 1.504(7)
C47 C48 1.523(8)
C47 C49 1.550(9)
C50 C52 1.530(7)
C50 C51 1.535(7)
C53 C58 1.518(7)
C53 C54 1.540(6)
C53 C59 1.542(7)
C54 C55 1.523(7)
C55 C56 1.527(7)
C55 C61 1.530(8)
C56 C57 1.528(8)
C57 C62 1.536(8)
C57 C58 1.541(6)
C59 C60 1.538(6)
C60 C62 1.506(8)
C60 C61 1.529(7)
C63 C64 1.342(6)
C65 C66 1.404(7)
C65 C70 1.408(7)
C65 C71 1.513(8)
C66 C67 1.366(8)
C67 C68 1.377(8)
C68 C69 1.379(7)
C69 C70 1.411(7)
C69 C74 1.526(8)
C71 C72 1.517(8)
C71 C73 1.542(7)
C74 C75 1.537(7)
C74 C76 1.539(8)
C77 C78 1.405(7)
C77 C82 1.407(6)
C77 C83 1.512(7)
C78 C79 1.370(7)
C79 C80 1.377(7)
C80 C81 1.393(7)
C81 C82 1.407(6)
C81 C86 1.507(7)
C83 C85 1.522(7)
C83 C84 1.524(7)
C86 C87 1.528(7)
C86 C88 1.538(7)
C89 C90 1.338(6)
C91 C96 1.398(7)
C91 C92 1.406(7)
C91 C97 1.509(8)
C92 C93 1.363(8)
C93 C94 1.384(8)
C94 C95 1.397(7)
C95 C96 1.420(7)
C95 C100 1.516(8)
C97 C98 1.539(8)
C97 C99 1.537(8)
C100 C102 1.527(7)
C100 C101 1.546(7)
C103 C104 1.391(7)
C103 C108 1.422(6)
C103 C109 1.516(7)
C104 C105 1.379(7)
C105 C106 1.368(7)
C106 C107 1.391(7)
C107 C108 1.400(6)
C107 C112 1.521(7)
C109 C110 1.510(7)
C109 C111 1.530(6)
C112 C114 1.520(7)
C112 C113 1.532(7)
C115 C120 1.525(8)
C115 C116 1.535(8)
C116 C117 1.445(9)
C116 C121 1.474(10)
C117 C118 1.532(10)
C118 C124 1.568(11)
C118 C119 1.608(8)
C119 C120 1.504(7)
C120 C123 1.517(7)
C121 C122 1.464(10)
C122 C124 1.514(10)
C122 C123 1.545(7)
C125 C126 1.3900
C125 C130 1.3900
C126 C127 1.3900
C127 C128 1.3900
C128 C129 1.3900
C129 C130 1.3900
C130 C131 1.434(8)
O1 C135 1.4432
O1 C132 1.4433
C132 C133 1.5349
C133 C134 1.5387
C134 C135 1.5349
